data_7200242
loop_
_publ_author_name
'Byres, Maureen'
'Cox, Philip J.'
'Kay, Graeme'
'Nixon, Elaine'

_publ_section_title
;
 Supramolecular structures of six adenine-carboxylic acid complexes
;
_journal_issue 1
_journal_name_full CrystEngComm
_journal_page_first 135
_journal_paper_doi 10.1039/b811243f
_journal_volume 11
_journal_year 2009
_chemical_compound_source 'synthesis as described'
_chemical_formula_moiety
;
C7 H5 O3 1-, C5 H6 N5 1+, C1 H4 O1
;
_chemical_formula_sum 'C13 H15 N5 O4'
_chemical_formula_weight 305.3
_chemical_name_systematic
;
Adenine 2-hydroxybenzoate methanolate
;
_space_group_IT_number 14
_symmetry_cell_setting monoclinic
_symmetry_Int_Tables_number 14
_symmetry_space_group_name_Hall '-P 2yn'
_symmetry_space_group_name_H-M 'P 1 21/n 1'
_atom_sites_solution_hydrogens geom
_atom_sites_solution_primary direct
_atom_sites_solution_secondary difmap
_audit_creation_date 2008-02-12T14:36:31-00:00
_audit_creation_method 'WinGX routine CIF_UPDATE'
_cell_angle_alpha 90
_cell_angle_beta 91.248(2)
_cell_angle_gamma 90
_cell_formula_units_Z 4
_cell_length_a 7.1636(2)
_cell_length_b 7.9486(3)
_cell_length_c 24.7336(9)
_cell_measurement_reflns_used 3278
_cell_measurement_temperature 120(2)
_cell_measurement_theta_max 27.49
_cell_measurement_theta_min 2.91
_cell_measurement_wavelength 0.71073
_cell_volume 1408.01(8)
_computing_cell_refinement 'DENZO and COLLECT'
_computing_data_collection
;
DENZO (Otwinowski and Minor, 1997), COLLECT (Hooft, 1998)
;
_computing_data_reduction 'DENZO and COLLECT'
_computing_molecular_graphics
;
PLATON (Spek,2002)
;
_computing_publication_material 'WinGX publication routines (Farrugia, 1999)'
_computing_structure_refinement 'SHELXL-97 (Sheldrick, 1997)'
_computing_structure_solution 'SIR97 (Altomare et al.,1999)'
_diffrn_ambient_temperature 120(2)
_diffrn_detector_area_resol_mean 9.091
_diffrn_measured_fraction_theta_full 0.985
_diffrn_measured_fraction_theta_max 0.985
_diffrn_measurement_device_type
;
Bruker-Nonius KappaCCD Area Detector
;
_diffrn_measurement_method
;
\f and \w scans
;
_diffrn_radiation_monochromator graphite
_diffrn_radiation_probe x-ray
_diffrn_radiation_type MoK\a
_diffrn_radiation_wavelength 0.71073
_diffrn_reflns_av_R_equivalents 0.0575
_diffrn_reflns_av_unetI/netI 0.0403
_diffrn_reflns_limit_h_max 9
_diffrn_reflns_limit_h_min -9
_diffrn_reflns_limit_k_max 10
_diffrn_reflns_limit_k_min -10
_diffrn_reflns_limit_l_max 31
_diffrn_reflns_limit_l_min -32
_diffrn_reflns_number 13944
_diffrn_reflns_theta_full 27.52
_diffrn_reflns_theta_max 27.52
_diffrn_reflns_theta_min 3.05
_diffrn_standards_decay_% 0
_diffrn_standards_number 0
_exptl_absorpt_coefficient_mu 0.11
_exptl_absorpt_correction_T_max 0.9784
_exptl_absorpt_correction_T_min 0.7372
_exptl_absorpt_correction_type multi-scan
_exptl_absorpt_process_details 'SADABS V2.10 (Sheldrick, G.M., 2003)'
_exptl_crystal_colour colourless
_exptl_crystal_density_diffrn 1.44
_exptl_crystal_density_method 'not measured'
_exptl_crystal_description block
_exptl_crystal_F_000 640
_exptl_crystal_size_max 0.34
_exptl_crystal_size_mid 0.2
_exptl_crystal_size_min 0.2
_refine_diff_density_max 0.239
_refine_diff_density_min -0.256
_refine_diff_density_rms 0.047
_refine_ls_extinction_method none
_refine_ls_goodness_of_fit_ref 1.053
_refine_ls_hydrogen_treatment constr
_refine_ls_matrix_type full
_refine_ls_number_parameters 207
_refine_ls_number_reflns 3195
_refine_ls_number_restraints 0
_refine_ls_restrained_S_all 1.053
_refine_ls_R_factor_all 0.0655
_refine_ls_R_factor_gt 0.0464
_refine_ls_shift/su_max 0
_refine_ls_shift/su_mean 0
_refine_ls_structure_factor_coef Fsqd
_refine_ls_weighting_details 'calc w=1/[\s^2^(Fo^2^)+(0.0501P)^2^+0.6703P] where P=(Fo^2^+2Fc^2^)/3'
_refine_ls_weighting_scheme calc
_refine_ls_wR_factor_gt 0.1126
_refine_ls_wR_factor_ref 0.1227
_reflns_number_gt 2449
_reflns_number_total 3195
_reflns_threshold_expression >2sigma(I)
_cod_data_source_file b811243f.txt
_cod_data_source_block adsal
_cod_original_sg_symbol_H-M 'P 21/n'
_cod_database_code 7200242

loop_
_symmetry_equiv_pos_as_xyz
'x, y, z'
'-x+1/2, y+1/2, -z+1/2'
'-x, -y, -z'
'x-1/2, -y-1/2, z-1/2'

loop_
_atom_site_label
_atom_site_type_symbol
_atom_site_fract_x
_atom_site_fract_y
_atom_site_fract_z
_atom_site_U_iso_or_equiv
_atom_site_adp_type
_atom_site_occupancy
_atom_site_symmetry_multiplicity
_atom_site_calc_flag
_atom_site_refinement_flags
_atom_site_disorder_assembly
_atom_site_disorder_group
O1 O 0.48681(16) 0.51833(15) 0.39528(5) 0.0312(3) Uani 1 1 d . A .
O2 O 0.19373(16) 0.57236(16) 0.41910(5) 0.0338(3) Uani 1 1 d . A .
O3 O 0.5464(2) 0.3186(2) 0.31702(6) 0.0311(5) Uani 0.772(3) 1 d P A 1
H3 H 0.5718 0.382 0.3433 0.037 Uiso 0.772(3) 1 calc PR A 1
O4 O 0.18318(15) 0.09546(17) 0.62256(5) 0.0347(3) Uani 1 1 d . . .
H4 H 0.282 0.0514 0.6116 0.042 Uiso 1 1 calc R . .
N1 N 0.36457(18) 0.31038(17) 0.52030(5) 0.0247(3) Uani 1 1 d . . .
H1 H 0.4103 0.3767 0.5458 0.03 Uiso 1 1 calc R . .
N2 N 0.08719(18) 0.19952(18) 0.48015(6) 0.0266(3) Uani 1 1 d . . .
N3 N 0.47376(18) 0.02351(17) 0.40929(5) 0.0255(3) Uani 1 1 d . . .
N4 N 0.16116(18) 0.00779(17) 0.40694(5) 0.0253(3) Uani 1 1 d . . .
H4A H 0.0481 -0.0235 0.3966 0.03 Uiso 1 1 calc R . .
N5 N 0.66852(18) 0.25377(17) 0.49425(6) 0.0259(3) Uani 1 1 d . . .
H5A H 0.71 0.3212 0.5201 0.031 Uiso 1 1 calc R . .
H5B H 0.7478 0.2024 0.4732 0.031 Uiso 1 1 calc R . .
C1 C 0.1760(2) 0.2931(2) 0.51574(7) 0.0270(4) Uani 1 1 d . . .
H1A H 0.1026 0.3543 0.5405 0.032 Uiso 1 1 calc R . .
C2 C 0.2063(2) 0.1178(2) 0.44726(6) 0.0235(3) Uani 1 1 d . . .
C3 C 0.4004(2) 0.1262(2) 0.44826(6) 0.0232(3) Uani 1 1 d . . .
C4 C 0.4874(2) 0.2297(2) 0.48718(6) 0.0233(3) Uani 1 1 d . . .
C5 C 0.3249(2) -0.0443(2) 0.38575(7) 0.0269(4) Uani 1 1 d . . .
H5C H 0.3315 -0.1223 0.3567 0.032 Uiso 1 1 calc R . .
C6 C 0.2395(2) 0.3889(2) 0.34516(6) 0.0255(3) Uani 1 1 d . A .
C7 C 0.3623(2) 0.3017(2) 0.31182(7) 0.0291(4) Uani 1 1 d . . .
H7 H 0.4933 0.3153 0.3169 0.035 Uiso 0.228(3) 1 calc PR A 2
C8 C 0.2931(3) 0.1953(2) 0.27129(7) 0.0353(4) Uani 1 1 d . A .
H8 H 0.3769 0.1357 0.249 0.042 Uiso 1 1 calc R . .
C9 C 0.1035(3) 0.1767(2) 0.26360(7) 0.0375(4) Uani 1 1 d . . .
H9 H 0.057 0.1054 0.2356 0.045 Uiso 1 1 calc R A .
C10 C -0.0210(3) 0.2610(2) 0.29639(8) 0.0364(4) Uani 1 1 d . A .
H10 H -0.1518 0.2467 0.2911 0.044 Uiso 1 1 calc R . .
C11 C 0.0472(2) 0.3658(2) 0.33671(7) 0.0301(4) Uani 1 1 d . . .
H11 H -0.0378 0.4233 0.3592 0.036 Uiso 0.772(3) 1 calc PR A 1
C12 C 0.3097(2) 0.5011(2) 0.38958(7) 0.0269(4) Uani 1 1 d . . .
C13 C 0.2139(3) 0.1599(3) 0.67547(8) 0.0490(6) Uani 1 1 d . . .
H13A H 0.2823 0.2664 0.6735 0.059 Uiso 1 1 calc R . .
H13B H 0.2872 0.0788 0.6969 0.059 Uiso 1 1 calc R . .
H13C H 0.0936 0.1789 0.6926 0.059 Uiso 1 1 calc R . .
O31 O -0.0669(10) 0.4366(10) 0.3650(3) 0.059 Uiso 0.228(3) 1 d P A 2
H31 H -0.0106 0.4922 0.3892 0.059 Uiso 0.228(3) 1 calc PR A 2

loop_
_atom_site_aniso_label
_atom_site_aniso_U_11
_atom_site_aniso_U_22
_atom_site_aniso_U_33
_atom_site_aniso_U_23
_atom_site_aniso_U_13
_atom_site_aniso_U_12
O1 0.0292(6) 0.0319(7) 0.0323(6) -0.0028(5) -0.0008(5) -0.0040(5)
O2 0.0308(6) 0.0345(7) 0.0361(7) -0.0095(6) 0.0005(5) -0.0008(5)
O3 0.0255(8) 0.0353(10) 0.0327(9) -0.0038(7) 0.0015(6) -0.0011(6)
O4 0.0220(6) 0.0483(8) 0.0337(7) -0.0086(6) 0.0004(5) -0.0006(5)
N1 0.0266(7) 0.0216(7) 0.0257(7) -0.0006(5) -0.0025(5) -0.0020(5)
N2 0.0243(7) 0.0252(7) 0.0302(7) 0.0019(6) 0.0006(6) -0.0011(6)
N3 0.0260(7) 0.0246(7) 0.0259(7) 0.0014(6) 0.0007(5) 0.0001(6)
N4 0.0226(7) 0.0253(7) 0.0278(7) 0.0015(6) -0.0025(5) -0.0024(5)
N5 0.0220(7) 0.0256(7) 0.0300(7) -0.0012(6) -0.0018(6) -0.0017(6)
C1 0.0262(8) 0.0261(8) 0.0288(9) 0.0012(7) 0.0012(6) 0.0007(7)
C2 0.0223(7) 0.0216(8) 0.0264(8) 0.0060(6) -0.0015(6) -0.0012(6)
C3 0.0234(8) 0.0213(8) 0.0250(8) 0.0030(6) -0.0002(6) -0.0006(6)
C4 0.0236(8) 0.0200(8) 0.0262(8) 0.0050(6) -0.0006(6) -0.0001(6)
C5 0.0269(8) 0.0254(8) 0.0283(9) 0.0014(7) -0.0001(6) -0.0009(7)
C6 0.0319(8) 0.0208(8) 0.0237(8) 0.0026(6) -0.0011(6) -0.0021(7)
C7 0.0330(9) 0.0251(9) 0.0291(9) 0.0047(7) -0.0002(7) -0.0001(7)
C8 0.0442(11) 0.0304(10) 0.0313(9) -0.0026(8) -0.0001(8) 0.0045(8)
C9 0.0491(11) 0.0329(10) 0.0301(10) -0.0057(8) -0.0101(8) 0.0000(8)
C10 0.0354(10) 0.0348(10) 0.0387(10) -0.0002(8) -0.0106(8) -0.0002(8)
C11 0.0322(9) 0.0281(9) 0.0297(9) 0.0003(7) -0.0020(7) 0.0033(7)
C12 0.0317(9) 0.0222(8) 0.0266(8) 0.0042(7) -0.0013(7) -0.0034(7)
C13 0.0429(11) 0.0611(14) 0.0433(12) -0.0204(11) 0.0058(9) -0.0122(10)

loop_
_atom_type_symbol
_atom_type_description
_atom_type_scat_dispersion_real
_atom_type_scat_dispersion_imag
_atom_type_scat_source
C C 0.0033 0.0016 'International Tables Vol C Tables 4.2.6.8 and 6.1.1.4'
H H 0 0 'International Tables Vol C Tables 4.2.6.8 and 6.1.1.4'
N N 0.0061 0.0033 'International Tables Vol C Tables 4.2.6.8 and 6.1.1.4'
O O 0.0106 0.006 'International Tables Vol C Tables 4.2.6.8 and 6.1.1.4'

loop_
_geom_angle_atom_site_label_1
_geom_angle_atom_site_label_2
_geom_angle_atom_site_label_3
_geom_angle
_geom_angle_site_symmetry_1
_geom_angle_site_symmetry_3
_geom_angle_publ_flag
C7 O3 H3 109.5 . . ?
C13 O4 H4 109.5 . . ?
C1 N1 C4 123.46(14) . . ?
C1 N1 H1 118.3 . . ?
C4 N1 H1 118.3 . . ?
C1 N2 C2 111.90(13) . . ?
C5 N3 C3 103.55(13) . . ?
C5 N4 C2 106.58(13) . . ?
C5 N4 H4A 126.7 . . ?
C2 N4 H4A 126.7 . . ?
C4 N5 H5A 120 . . ?
C4 N5 H5B 120 . . ?
H5A N5 H5B 120 . . ?
N2 C1 N1 125.55(16) . . ?
N2 C1 H1A 117.2 . . ?
N1 C1 H1A 117.2 . . ?
N2 C2 N4 127.24(14) . . ?
N2 C2 C3 127.38(15) . . ?
N4 C2 C3 105.37(14) . . ?
N3 C3 C2 110.85(14) . . ?
N3 C3 C4 131.15(14) . . ?
C2 C3 C4 117.99(14) . . ?
N5 C4 N1 119.60(14) . . ?
N5 C4 C3 126.68(15) . . ?
N1 C4 C3 113.71(13) . . ?
N3 C5 N4 113.65(15) . . ?
N3 C5 H5C 123.2 . . ?
N4 C5 H5C 123.2 . . ?
C11 C6 C7 118.37(15) . . ?
C11 C6 C12 120.16(15) . . ?
C7 C6 C12 121.46(15) . . ?
O3 C7 C8 117.83(16) . . ?
O3 C7 C6 121.84(16) . . ?
C8 C7 C6 120.33(16) . . ?
O3 C7 H7 2.1 . . ?
C8 C7 H7 119.8 . . ?
C6 C7 H7 119.8 . . ?
C9 C8 C7 119.92(17) . . ?
C9 C8 H8 120 . . ?
C7 C8 H8 120 . . ?
C8 C9 C10 120.78(17) . . ?
C8 C9 H9 119.6 . . ?
C10 C9 H9 119.6 . . ?
C11 C10 C9 119.37(17) . . ?
C11 C10 H10 120.3 . . ?
C9 C10 H10 120.3 . . ?
O31 C11 C10 117.4(4) . . ?
O31 C11 C6 121.4(4) . . ?
C10 C11 C6 121.24(16) . . ?
O31 C11 H11 2 . . ?
C10 C11 H11 119.4 . . ?
C6 C11 H11 119.4 . . ?
O2 C12 O1 123.74(15) . . ?
O2 C12 C6 118.77(14) . . ?
O1 C12 C6 117.49(15) . . ?
O4 C13 H13A 109.5 . . ?
O4 C13 H13B 109.5 . . ?
H13A C13 H13B 109.5 . . ?
O4 C13 H13C 109.5 . . ?
H13A C13 H13C 109.5 . . ?
H13B C13 H13C 109.5 . . ?
C11 O31 H31 109.5 . . ?

loop_
_geom_bond_atom_site_label_1
_geom_bond_atom_site_label_2
_geom_bond_distance
_geom_bond_site_symmetry_2
_geom_bond_publ_flag
O1 C12 1.281(2) . ?
O2 C12 1.253(2) . ?
O3 C7 1.329(2) . ?
O3 H3 0.84 . ?
O4 C13 1.418(2) . ?
O4 H4 0.84 . ?
N1 C1 1.360(2) . ?
N1 C4 1.374(2) . ?
N1 H1 0.88 . ?
N2 C1 1.307(2) . ?
N2 C2 1.357(2) . ?
N3 C5 1.319(2) . ?
N3 C3 1.376(2) . ?
N4 C5 1.360(2) . ?
N4 C2 1.360(2) . ?
N4 H4A 0.88 . ?
N5 C4 1.319(2) . ?
N5 H5A 0.88 . ?
N5 H5B 0.88 . ?
C1 H1A 0.95 . ?
C2 C3 1.392(2) . ?
C3 C4 1.402(2) . ?
C5 H5C 0.95 . ?
C6 C11 1.400(2) . ?
C6 C7 1.402(2) . ?
C6 C12 1.494(2) . ?
C7 C8 1.394(2) . ?
C7 H7 0.95 . ?
C8 C9 1.376(3) . ?
C8 H8 0.95 . ?
C9 C10 1.391(3) . ?
C9 H9 0.95 . ?
C10 C11 1.381(3) . ?
C10 H10 0.95 . ?
C11 O31 1.225(7) . ?
C11 H11 0.95 . ?
C13 H13A 0.98 . ?
C13 H13B 0.98 . ?
C13 H13C 0.98 . ?
O31 H31 0.84 . ?

loop_
_geom_hbond_atom_site_label_D
_geom_hbond_atom_site_label_H
_geom_hbond_atom_site_label_A
_geom_hbond_distance_DH
_geom_hbond_distance_HA
_geom_hbond_distance_DA
_geom_hbond_angle_DHA
_geom_hbond_site_symmetry_A
O3 H3 O1 0.84 1.8 2.547(2) 147.6 .
O31 H31 O2 0.84 1.75 2.516(7) 151.5 .
O4 H4 N3 0.84 1.93 2.7638(17) 172.1 3_656
N1 H1 O1 0.88 1.82 2.6927(18) 170.4 3_666
N5 H5A O2 0.88 1.85 2.7174(18) 169.8 3_666
N5 H5B N2 0.88 2.43 3.0575(19) 128.3 1_655
N4 H4A O4 0.88 1.81 2.6855(17) 177.5 3_556

loop_
_geom_torsion_atom_site_label_1
_geom_torsion_atom_site_label_2
_geom_torsion_atom_site_label_3
_geom_torsion_atom_site_label_4
_geom_torsion
_geom_torsion_site_symmetry_1
_geom_torsion_site_symmetry_2
_geom_torsion_site_symmetry_3
_geom_torsion_site_symmetry_4
_geom_torsion_publ_flag
C2 N2 C1 N1 0.3(2) . . . . ?
C4 N1 C1 N2 0.1(3) . . . . ?
C1 N2 C2 N4 178.29(15) . . . . ?
C1 N2 C2 C3 -0.4(2) . . . . ?
C5 N4 C2 N2 -178.95(15) . . . . ?
C5 N4 C2 C3 -0.05(17) . . . . ?
C5 N3 C3 C2 -0.05(17) . . . . ?
C5 N3 C3 C4 178.75(17) . . . . ?
N2 C2 C3 N3 178.97(15) . . . . ?
N4 C2 C3 N3 0.06(17) . . . . ?
N2 C2 C3 C4 0.0(2) . . . . ?
N4 C2 C3 C4 -178.92(14) . . . . ?
C1 N1 C4 N5 179.81(15) . . . . ?
C1 N1 C4 C3 -0.5(2) . . . . ?
N3 C3 C4 N5 1.4(3) . . . . ?
C2 C3 C4 N5 -179.89(15) . . . . ?
N3 C3 C4 N1 -178.30(15) . . . . ?
C2 C3 C4 N1 0.4(2) . . . . ?
C3 N3 C5 N4 0.02(18) . . . . ?
C2 N4 C5 N3 0.02(19) . . . . ?
C11 C6 C7 O3 179.30(16) . . . . ?
C12 C6 C7 O3 -2.0(3) . . . . ?
C11 C6 C7 C8 0.1(2) . . . . ?
C12 C6 C7 C8 178.80(15) . . . . ?
O3 C7 C8 C9 -178.60(17) . . . . ?
C6 C7 C8 C9 0.6(3) . . . . ?
C7 C8 C9 C10 -1.0(3) . . . . ?
C8 C9 C10 C11 0.7(3) . . . . ?
C9 C10 C11 O31 -179.4(4) . . . . ?
C9 C10 C11 C6 0.1(3) . . . . ?
C7 C6 C11 O31 179.0(4) . . . . ?
C12 C6 C11 O31 0.3(5) . . . . ?
C7 C6 C11 C10 -0.5(3) . . . . ?
C12 C6 C11 C10 -179.16(16) . . . . ?
C11 C6 C12 O2 0.6(2) . . . . ?
C7 C6 C12 O2 -178.05(15) . . . . ?
C11 C6 C12 O1 -179.65(15) . . . . ?
C7 C6 C12 O1 1.7(2) . . . . ?
